data_7008399
loop_
_publ_author_name
'Zheng, Bai-Shu'
'Zhang, Xiao-Yi'
'Zhu, Huai-Wu'
'Luo, Shi-Xia'
'Lindoy, Leonard F.'
'McMurtrie, John C.'
'Turner, Peter'
'Wei, Gang'

_publ_section_title
;
 Interaction of cobalt(II) and nickel(II) with a gamma-linked,
 bis-beta-diketone ligand to yield an unusual coordination motif.
;
_journal_issue 8
_journal_name_full 'Dalton transactions (Cambridge, England : 2003)'
_journal_page_first 1349
_journal_page_last 1351
_journal_paper_doi 10.1039/b502334c
_journal_year 2005
_chemical_formula_sum 'C12 H22 Ni O7 S2'
_chemical_formula_weight 401.13
_chemical_name_systematic
;
?
;
_space_group_IT_number 15
_symmetry_cell_setting monoclinic
_symmetry_Int_Tables_number 15
_symmetry_space_group_name_Hall '-C 2yc'
_symmetry_space_group_name_H-M 'C 1 2/c 1'
_atom_sites_solution_hydrogens geom
_atom_sites_solution_primary direct
_atom_sites_solution_secondary difmap
_audit_creation_method SHELXL-97
_cell_angle_alpha 90.00
_cell_angle_beta 101.493(3)
_cell_angle_gamma 90.00
_cell_formula_units_Z 4
_cell_length_a 16.236(3)
_cell_length_b 14.445(3)
_cell_length_c 7.4624(14)
_cell_measurement_reflns_used 944
_cell_measurement_temperature 123(2)
_cell_measurement_theta_max 28.110
_cell_measurement_theta_min 3.257
_cell_volume 1715.1(6)
_computing_cell_refinement 'SAINT (Bruker,1995)'
_computing_data_collection 'SMART (Bruker,1995)'
_computing_data_reduction 'SAINT and XPREP (Bruker 1995)'
_computing_molecular_graphics
;
teXsan for Windows (MSC, 1997)
xtal 3.6 (Hall,du Boulay, D.J. & Olthof-Hazekamp, R. 1999)
ORTEPII (Johnson,C.K., 1976).
WinGX (Farrugia, 1999)
;
_computing_structure_refinement 'SHELXL-97 (Sheldrick, 1997)'
_computing_structure_solution 'SIR97 (Altomare, et. al. 1997)'
_diffrn_ambient_temperature 150(2)
_diffrn_crystal_treatment
;
attached with Exxon Paratone N, to a short length
of fibre supported on a thin piece of copper wire
inserted in a copper mounting pin. The crystal was
quenched in a cold nitrogen gas stream from an
Oxford Cryosystems Cryostream.
;
_diffrn_measured_fraction_theta_full 0.970
_diffrn_measured_fraction_theta_max 0.970
_diffrn_measurement_device_type 'Bruker SMART 1000 CCD'
_diffrn_measurement_method \w
_diffrn_radiation_monochromator graphite
_diffrn_radiation_source 'sealed tube'
_diffrn_radiation_type MoK\a
_diffrn_radiation_wavelength 0.71073
_diffrn_reflns_av_R_equivalents 0.0270
_diffrn_reflns_av_sigmaI/netI 0.0123
_diffrn_reflns_limit_h_max 20
_diffrn_reflns_limit_h_min -21
_diffrn_reflns_limit_k_max 18
_diffrn_reflns_limit_k_min -18
_diffrn_reflns_limit_l_max 9
_diffrn_reflns_limit_l_min -9
_diffrn_reflns_number 8020
_diffrn_reflns_theta_full 28.25
_diffrn_reflns_theta_max 28.25
_diffrn_reflns_theta_min 1.90
_diffrn_standards_decay_% 0.1
_diffrn_standards_number 136
_exptl_absorpt_coefficient_mu 1.402
_exptl_absorpt_correction_T_max 0.915
_exptl_absorpt_correction_T_min 0.631
_exptl_absorpt_correction_type gaussian
_exptl_absorpt_process_details
;
Gaussian (Coppens et al., 1965)
XPREP (Bruker, 1995)
;
_exptl_crystal_colour blue
_exptl_crystal_density_diffrn 1.554
_exptl_crystal_density_method 'not measured'
_exptl_crystal_description columnar
_exptl_crystal_F_000 840
_exptl_crystal_size_max 0.562
_exptl_crystal_size_mid 0.094
_exptl_crystal_size_min 0.078
_refine_diff_density_max 0.390
_refine_diff_density_min -0.246
_refine_diff_density_rms 0.052
_refine_ls_extinction_method none
_refine_ls_goodness_of_fit_ref 1.272
_refine_ls_hydrogen_treatment mixed
_refine_ls_matrix_type full
_refine_ls_number_parameters 115
_refine_ls_number_reflns 2059
_refine_ls_number_restraints 0
_refine_ls_restrained_S_all 1.272
_refine_ls_R_factor_all 0.0223
_refine_ls_R_factor_gt 0.0208
_refine_ls_shift/su_max 0.007
_refine_ls_shift/su_mean 0.000
_refine_ls_structure_factor_coef Fsqd
_refine_ls_weighting_details 'calc w=1/[\s^2^(Fo^2^)+(0.02P)^2^+1.0P] where P=(Fo^2^+2Fc^2^)/3'
_refine_ls_weighting_scheme calc
_refine_ls_wR_factor_gt 0.0516
_refine_ls_wR_factor_ref 0.0521
_reflns_number_gt 1941
_reflns_number_total 2059
_reflns_threshold_expression >2sigma(I)
_cod_data_source_file b502334c.txt
_cod_data_source_block lfl73
_cod_original_cell_volume 1715.0(5)
_cod_original_sg_symbol_H-M 'C 2/c '
_cod_database_code 7008399

loop_
_symmetry_equiv_pos_as_xyz
'x, y, z'
'-x, y, -z+1/2'
'x+1/2, y+1/2, z'
'-x+1/2, y+1/2, -z+1/2'
'-x, -y, -z'
'x, -y, z-1/2'
'-x+1/2, -y+1/2, -z'
'x+1/2, -y+1/2, z-1/2'

loop_
_atom_site_label
_atom_site_type_symbol
_atom_site_fract_x
_atom_site_fract_y
_atom_site_fract_z
_atom_site_U_iso_or_equiv
_atom_site_adp_type
_atom_site_occupancy
_atom_site_symmetry_multiplicity
_atom_site_calc_flag
_atom_site_refinement_flags
_atom_site_disorder_assembly
_atom_site_disorder_group
Ni1 Ni 0.5000 0.198463(15) 0.2500 0.01334(7) Uani 1 2 d S . .
S1 S 0.39548(2) 0.31539(2) 0.26116(4) 0.01824(9) Uani 1 1 d . . .
O1 O 0.45195(6) 0.20622(6) -0.02145(12) 0.01769(19) Uani 1 1 d . . .
O2 O 0.24034(6) 0.36974(7) -0.20435(12) 0.0209(2) Uani 1 1 d . . .
O3 O 0.42178(6) 0.09567(7) 0.30784(13) 0.01827(19) Uani 1 1 d . . .
H3O H 0.3713(13) 0.1014(13) 0.272(3) 0.035(5) Uiso 1 1 d . . .
H3OB H 0.4329(12) 0.0467(14) 0.279(3) 0.038(6) Uiso 1 1 d . . .
O4 O 0.5000 -0.06607(10) 0.2500 0.0262(3) Uani 1 2 d S . .
H4O H 0.5037(13) -0.0965(14) 0.169(3) 0.042(6) Uiso 1 1 d . . .
C1 C 0.36263(10) 0.25837(13) -0.29260(19) 0.0337(4) Uani 1 1 d . . .
H1A H 0.4029 0.2228 -0.3468 0.051 Uiso 1 1 calc R . .
H1B H 0.3593 0.3218 -0.3403 0.051 Uiso 1 1 calc R . .
H1C H 0.3071 0.2292 -0.3239 0.051 Uiso 1 1 calc R . .
C2 C 0.39121(8) 0.26047(9) -0.08780(17) 0.0178(3) Uani 1 1 d . . .
C3 C 0.35362(8) 0.31999(9) 0.02359(17) 0.0157(2) Uani 1 1 d . . .
C4 C 0.27807(8) 0.37240(9) -0.04210(18) 0.0177(3) Uani 1 1 d . . .
C5 C 0.24309(10) 0.43504(11) 0.0876(2) 0.0286(3) Uani 1 1 d . . .
H5A H 0.2678 0.4969 0.0867 0.043 Uiso 1 1 calc R . .
H5B H 0.2570 0.4095 0.2116 0.043 Uiso 1 1 calc R . .
H5C H 0.1819 0.4393 0.0485 0.043 Uiso 1 1 calc R . .
C6 C 0.46525(9) 0.41570(10) 0.3039(2) 0.0278(3) Uani 1 1 d . . .
H6A H 0.4313 0.4726 0.2738 0.033 Uiso 1 1 calc R . .
H6B H 0.4908 0.4179 0.4359 0.033 Uiso 1 1 calc R . .

loop_
_atom_site_aniso_label
_atom_site_aniso_U_11
_atom_site_aniso_U_22
_atom_site_aniso_U_33
_atom_site_aniso_U_23
_atom_site_aniso_U_13
_atom_site_aniso_U_12
Ni1 0.01539(12) 0.01262(12) 0.01131(12) 0.000 0.00099(8) 0.000
S1 0.02325(17) 0.01793(16) 0.01273(15) -0.00188(11) 0.00162(12) 0.00478(12)
O1 0.0183(4) 0.0202(5) 0.0137(4) -0.0010(3) 0.0012(3) 0.0048(4)
O2 0.0181(4) 0.0251(5) 0.0187(5) 0.0040(4) 0.0019(3) 0.0045(4)
O3 0.0148(5) 0.0158(5) 0.0235(5) 0.0009(4) 0.0021(4) 0.0006(4)
O4 0.0490(10) 0.0142(7) 0.0180(7) 0.000 0.0131(7) 0.000
C1 0.0366(8) 0.0493(10) 0.0138(7) -0.0007(6) 0.0015(6) 0.0246(7)
C2 0.0184(6) 0.0207(6) 0.0141(6) 0.0016(5) 0.0026(5) 0.0024(5)
C3 0.0178(6) 0.0162(6) 0.0126(6) 0.0009(4) 0.0018(5) 0.0014(5)
C4 0.0188(6) 0.0139(6) 0.0207(6) 0.0019(5) 0.0047(5) -0.0001(5)
C5 0.0282(8) 0.0282(8) 0.0273(7) -0.0062(6) 0.0006(6) 0.0119(6)
C6 0.0315(8) 0.0155(6) 0.0302(8) -0.0068(6) -0.0087(6) 0.0042(6)

loop_
_atom_type_symbol
_atom_type_description
_atom_type_scat_dispersion_real
_atom_type_scat_dispersion_imag
_atom_type_scat_source
C C 0.0033 0.0016 'International Tables Vol C Tables 4.2.6.8 and 6.1.1.4'
H H 0.0000 0.0000 'International Tables Vol C Tables 4.2.6.8 and 6.1.1.4'
Ni Ni 0.3393 1.1124 'International Tables Vol C Tables 4.2.6.8 and 6.1.1.4'
O O 0.0106 0.0060 'International Tables Vol C Tables 4.2.6.8 and 6.1.1.4'
S S 0.1246 0.1234 'International Tables Vol C Tables 4.2.6.8 and 6.1.1.4'

loop_
_geom_angle_atom_site_label_1
_geom_angle_atom_site_label_2
_geom_angle_atom_site_label_3
_geom_angle
_geom_angle_site_symmetry_1
_geom_angle_site_symmetry_3
_geom_angle_publ_flag
O1 Ni1 O1 173.65(5) 2_655 . ?
O1 Ni1 O3 87.76(4) 2_655 . ?
O1 Ni1 O3 96.84(4) . . ?
O1 Ni1 O3 96.84(4) 2_655 2_655 ?
O1 Ni1 O3 87.76(4) . 2_655 ?
O3 Ni1 O3 87.46(6) . 2_655 ?
O1 Ni1 S1 82.07(3) 2_655 2_655 ?
O1 Ni1 S1 93.46(3) . 2_655 ?
O3 Ni1 S1 169.63(3) . 2_655 ?
O3 Ni1 S1 91.73(3) 2_655 2_655 ?
O1 Ni1 S1 93.46(3) 2_655 . ?
O1 Ni1 S1 82.07(3) . . ?
O3 Ni1 S1 91.73(3) . . ?
O3 Ni1 S1 169.63(3) 2_655 . ?
S1 Ni1 S1 90.89(2) 2_655 . ?
C3 S1 C6 104.24(6) . . ?
C3 S1 Ni1 97.15(4) . . ?
C6 S1 Ni1 98.37(5) . . ?
C2 O1 Ni1 122.34(8) . . ?
Ni1 O3 H3O 118.8(13) . . ?
Ni1 O3 H3OB 114.7(15) . . ?
H3O O3 H3OB 106.2(19) . . ?
C2 C1 H1A 109.5 . . ?
C2 C1 H1B 109.5 . . ?
H1A C1 H1B 109.5 . . ?
C2 C1 H1C 109.5 . . ?
H1A C1 H1C 109.5 . . ?
H1B C1 H1C 109.5 . . ?
O1 C2 C3 122.27(12) . . ?
O1 C2 C1 115.98(11) . . ?
C3 C2 C1 121.75(11) . . ?
C2 C3 C4 123.80(12) . . ?
C2 C3 S1 116.17(9) . . ?
C4 C3 S1 119.44(10) . . ?
O2 C4 C3 122.38(12) . . ?
O2 C4 C5 117.75(12) . . ?
C3 C4 C5 119.86(12) . . ?
C4 C5 H5A 109.5 . . ?
C4 C5 H5B 109.5 . . ?
H5A C5 H5B 109.5 . . ?
C4 C5 H5C 109.5 . . ?
H5A C5 H5C 109.5 . . ?
H5B C5 H5C 109.5 . . ?
C6 C6 S1 114.20(8) 2_655 . ?
C6 C6 H6A 108.7 2_655 . ?
S1 C6 H6A 108.7 . . ?
C6 C6 H6B 108.7 2_655 . ?
S1 C6 H6B 108.7 . . ?
H6A C6 H6B 107.6 . . ?

loop_
_geom_bond_atom_site_label_1
_geom_bond_atom_site_label_2
_geom_bond_distance
_geom_bond_site_symmetry_2
_geom_bond_publ_flag
Ni1 O1 2.0235(9) 2_655 ?
Ni1 O1 2.0235(9) . ?
Ni1 O3 2.0549(10) . ?
Ni1 O3 2.0549(10) 2_655 ?
Ni1 S1 2.4074(5) 2_655 ?
Ni1 S1 2.4074(5) . ?
S1 C3 1.7689(13) . ?
S1 C6 1.8277(15) . ?
O1 C2 1.2795(15) . ?
O2 C4 1.2438(16) . ?
O3 H3O 0.81(2) . ?
O3 H3OB 0.77(2) . ?
O4 H4O 0.762(18) . ?
C1 C2 1.5065(18) . ?
C1 H1A 0.9800 . ?
C1 H1B 0.9800 . ?
C1 H1C 0.9800 . ?
C2 C3 1.4159(18) . ?
C3 C4 1.4417(18) . ?
C4 C5 1.5159(18) . ?
C5 H5A 0.9800 . ?
C5 H5B 0.9800 . ?
C5 H5C 0.9800 . ?
C6 C6 1.510(3) 2_655 ?
C6 H6A 0.9900 . ?
C6 H6B 0.9900 . ?

loop_
_geom_hbond_atom_site_label_D
_geom_hbond_atom_site_label_H
_geom_hbond_atom_site_label_A
_geom_hbond_distance_DH
_geom_hbond_distance_HA
_geom_hbond_distance_DA
_geom_hbond_angle_DHA
_geom_hbond_site_symmetry_A
O3 H3O O2 0.81(2) 1.83(2) 2.6390(14) 172.2(19) 7
O3 H3OB O4 0.77(2) 2.00(2) 2.7342(16) 160(2) .
O4 H4O O1 0.762(18) 2.133(19) 2.8542(14) 158(2) 5_655

loop_
_geom_torsion_atom_site_label_1
_geom_torsion_atom_site_label_2
_geom_torsion_atom_site_label_3
_geom_torsion_atom_site_label_4
_geom_torsion
_geom_torsion_site_symmetry_1
_geom_torsion_site_symmetry_2
_geom_torsion_site_symmetry_3
_geom_torsion_site_symmetry_4
_geom_torsion_publ_flag
O1 Ni1 S1 C3 176.13(5) 2_655 . . . ?
O1 Ni1 S1 C3 0.66(5) . . . . ?
O3 Ni1 S1 C3 -96.01(5) . . . . ?
O3 Ni1 S1 C3 -10.64(18) 2_655 . . . ?
S1 Ni1 S1 C3 94.03(4) 2_655 . . . ?
O1 Ni1 S1 C6 70.53(6) 2_655 . . . ?
O1 Ni1 S1 C6 -104.95(6) . . . . ?
O3 Ni1 S1 C6 158.39(6) . . . . ?
O3 Ni1 S1 C6 -116.25(18) 2_655 . . . ?
S1 Ni1 S1 C6 -11.58(5) 2_655 . . . ?
O1 Ni1 O1 C2 -46.29(10) 2_655 . . . ?
O3 Ni1 O1 C2 89.95(10) . . . . ?
O3 Ni1 O1 C2 177.12(10) 2_655 . . . ?
S1 Ni1 O1 C2 -91.28(10) 2_655 . . . ?
S1 Ni1 O1 C2 -0.86(10) . . . . ?
Ni1 O1 C2 C3 0.73(18) . . . . ?
Ni1 O1 C2 C1 179.90(10) . . . . ?
O1 C2 C3 C4 -171.06(12) . . . . ?
C1 C2 C3 C4 9.8(2) . . . . ?
O1 C2 C3 S1 0.05(18) . . . . ?
C1 C2 C3 S1 -179.07(12) . . . . ?
C6 S1 C3 C2 99.97(11) . . . . ?
Ni1 S1 C3 C2 -0.58(10) . . . . ?
C6 S1 C3 C4 -88.50(11) . . . . ?
Ni1 S1 C3 C4 170.94(9) . . . . ?
C2 C3 C4 O2 -0.7(2) . . . . ?
S1 C3 C4 O2 -171.57(10) . . . . ?
C2 C3 C4 C5 -179.43(13) . . . . ?
S1 C3 C4 C5 9.73(17) . . . . ?
C3 S1 C6 C6 -58.97(13) . . . 2_655 ?
Ni1 S1 C6 C6 40.65(13) . . . 2_655 ?
